data_2104535
loop_
_publ_author_name
'Marsh, Richard E.'

_publ_section_title
;
 Space groups <i>P</i>1 and <i>Cc</i>: how are they doing?
;
_journal_coeditor_code BK5088
_journal_issue 6
_journal_name_full 'Acta Crystallographica Section B'
_journal_page_first 782
_journal_page_last 783
_journal_paper_doi 10.1107/S0108768109046448
_journal_volume 65
_journal_year 2009
_chemical_formula_sum 'C10 H18 Cd N4 O4 S2'
_chemical_formula_weight 434.6
_chemical_name_systematic
;
bis(acetato-O)-bis-1,3-imidazolidine-2-thione-S)-cadmium(ii)
;
_space_group_IT_number 15
_symmetry_cell_setting monoclinic
_symmetry_space_group_name_Hall '-C 2yc'
_symmetry_space_group_name_H-M 'C 1 2/c 1'
_cell_angle_alpha 90.00
_cell_angle_beta 90.42(3)
_cell_angle_gamma 90.00
_cell_formula_units_Z 4
_cell_length_a 12.440(3)
_cell_length_b 9.2702(19)
_cell_length_c 14.065(3)
_cell_measurement_temperature 293(2)
_cell_volume 1622.0(6)
_diffrn_ambient_temperature 293(2)
_diffrn_radiation_monochromator graphite
_diffrn_radiation_source 'fine-focus sealed tube'
_diffrn_radiation_type MoK\a
_diffrn_radiation_wavelength 0.71073
_exptl_crystal_density_diffrn 1.781
_exptl_crystal_density_method 'not measured'
_exptl_crystal_F_000 872
_cod_data_source_file bk5088.cif
_cod_data_source_block BOJWUT
_cod_original_sg_symbol_H-M C2/c
_cod_database_code 2104535

loop_
_symmetry_equiv_pos_as_xyz
'x, y, z'
'x, -y, z+1/2'
'x+1/2, y+1/2, z'
'x+1/2, -y+1/2, z+1/2'
'-x, -y, -z'
'-x, y, 1/2-z'
'1/2-x, 1/2-y, -z'
'1/2-x, 1/2+y, 1/2-z'

loop_
_atom_site_label
_atom_site_type_symbol
_atom_site_fract_x
_atom_site_fract_y
_atom_site_fract_z
_atom_site_occupancy
Cd1 Cd 0.0 0.22845 0.25 1
S1 S 0.1122 0.3738 0.3722 1
C1 C 0.1258 0.5254 0.2960 1
N1 N 0.1364 0.6553 0.3380 1
H1 H 0.1356 0.6734 0.3979 1
C2 C 0.1504 0.7638 0.2575 1
H2 H 0.2210 0.8074 0.2613 1
H3 H 0.0973 0.8395 0.2628 1
C3 C 0.1354 0.6790 0.1512 1
H4 H 0.0704 0.7077 0.1180 1
H5 H 0.1971 0.6912 0.1104 1
N2 N 0.1280 0.5312 0.1906 1
H6 H 0.1252 0.4554 0.1554 1
O1 O 0.0696 0.0708 0.1505 1
C4 C 0.1126 0.1280 0.0743 1
O2 O 0.1197 0.2612 0.0622 1
C5 C 0.1540 0.0276 -0.0038 1
H7 H 0.1831 0.0838 -0.0542 1
H8 H 0.0963 -0.0300 -0.0278 1
H9 H 0.2086 -0.0338 0.0216 1

loop_
_geom_angle_atom_site_label_1
_geom_angle_atom_site_label_2
_geom_angle_atom_site_label_3
_geom_angle
_geom_angle_site_symmetry_1
_geom_angle_site_symmetry_2
_geom_angle_site_symmetry_3
_geom_angle_publ_flag
S1 Cd1 O1 123.70 . . . yes
S1 Cd1 S1 117.17 . . 2_555 yes
S1 Cd1 O1 97.82 . . 2_555 yes
S1 Cd1 O1 97.82 2_555 . . yes
O1 Cd1 O1 96.97 . . 2_555 yes
S1 Cd1 O1 123.70 2_555 . 2_555 yes
Cd1 S1 C1 93.70 . . . yes
Cd1 O1 C4 114.49 . . . yes
C1 N1 C2 105.98 . . . yes
C1 N2 C3 114.14 . . . yes
C1 N1 H1 127.00 . . . no
C2 N1 H1 127.00 . . . no
C1 N2 H6 123.00 . . . no
C3 N2 H6 123.00 . . . no
S1 C1 N1 116.88 . . . yes
S1 C1 N2 129.35 . . . yes
N1 C1 N2 113.78 . . . yes
N1 C2 C3 109.62 . . . yes
N2 C3 C2 96.06 . . . yes
O1 C4 C5 118.75 . . . yes
O2 C4 C5 118.57 . . . yes
O1 C4 O2 122.67 . . . yes
N1 C2 H2 110.00 . . . no
N1 C2 H3 110.00 . . . no
C3 C2 H2 110.00 . . . no
C3 C2 H3 109.00 . . . no
H2 C2 H3 108.00 . . . no
N2 C3 H4 112.00 . . . no
N2 C3 H5 112.00 . . . no
C2 C3 H4 113.00 . . . no
C2 C3 H5 113.00 . . . no
H4 C3 H5 110.00 . . . no
C4 C5 H7 109.00 . . . no
C4 C5 H8 110.00 . . . no
C4 C5 H9 110.00 . . . no
H7 C5 H8 109.00 . . . no
H7 C5 H9 109.00 . . . no
H8 C5 H9 109.00 . . . no

loop_
_geom_bond_atom_site_label_1
_geom_bond_atom_site_label_2
_geom_bond_distance
_geom_bond_site_symmetry_1
_geom_bond_site_symmetry_2
_geom_bond_publ_flag
Cd1 S1 2.5851 . . yes
Cd1 O1 2.2049 . . yes
Cd1 S1 2.5851 . 2_555 yes
Cd1 O1 2.2049 . 2_555 yes
S1 C1 1.7762 . . yes
O1 C4 1.3132 . . yes
O2 C4 1.2497 . . yes
N1 C1 1.3473 . . yes
N1 C2 1.5254 . . yes
N2 C1 1.4839 . . yes
N2 C3 1.4811 . . yes
N1 H1 0.8600 . . no
N2 H6 0.8600 . . no
C2 C3 1.6983 . . no
C4 C5 1.5318 . . no
C2 H2 0.9700 . . no
C2 H3 0.9700 . . no
C3 H4 0.9700 . . no
C3 H5 0.9700 . . no
C5 H7 0.9500 . . no
C5 H8 0.9500 . . no
C5 H9 0.9500 . . no
